data_2210755
loop_
_publ_author_name
'Cao, Xiu-Fang'
'Yu, Guang-Ao'
'Liu, Sheng-Hua'
'Meng, Xiang-Gao'

_publ_section_title (--)-<i>N</i>-[(3<i>S</i>)-3-(4-Fluorophenyl-4-methyl)hexanoyl]bornane-10,2-sultam
_journal_coeditor_code OM2037
_journal_issue 10
_journal_name_full 'Acta Crystallographica Section E'
_journal_page_first o4458
_journal_page_last o4459
_journal_paper_doi 10.1107/S1600536806030157
_journal_volume 62
_journal_year 2006
_chemical_formula_iupac 'C22 H30 F N O3 S'
_chemical_formula_moiety 'C22 H30 F N O3 S'
_chemical_formula_sum 'C22 H30 F N O3 S'
_chemical_formula_weight 407.53
_chemical_name_systematic
;
(-)-N-[(3S)-3-(4-Fluorophenyl-4-methyl)hexanoyl]bornane-10,2-sultam
;
_space_group_IT_number 19
_symmetry_cell_setting orthorhombic
_symmetry_space_group_name_Hall 'P 2ac 2ab'
_symmetry_space_group_name_H-M 'P 21 21 21'
_atom_sites_solution_hydrogens geom
_atom_sites_solution_primary direct
_atom_sites_solution_secondary difmap
_audit_creation_method SHELXL-97
_cell_angle_alpha 90.00
_cell_angle_beta 90.00
_cell_angle_gamma 90.00
_cell_formula_units_Z 4
_cell_length_a 11.3245(11)
_cell_length_b 12.7667(12)
_cell_length_c 14.6079(14)
_cell_measurement_reflns_used 8616
_cell_measurement_temperature 292(2)
_cell_measurement_theta_max 28.15
_cell_measurement_theta_min 2.28
_cell_volume 2112.0(3)
_computing_cell_refinement 'SAINT-Plus (Bruker, 2001)'
_computing_data_collection 'SMART (Bruker, 2001)'
_computing_data_reduction SAINT-Plus
_computing_molecular_graphics 'SHELXTL (Bruker, 2001)'
_computing_publication_material SHELXTL
_computing_structure_refinement 'SHELXL97 (Sheldrick, 1997)'
_computing_structure_solution 'SHELXS97 (Sheldrick, 1997)'
_diffrn_ambient_temperature 292(2)
_diffrn_measured_fraction_theta_full 0.983
_diffrn_measured_fraction_theta_max 0.983
_diffrn_measurement_device_type 'Bruker SMART CCD area-detector'
_diffrn_measurement_method '\f and \w'
_diffrn_radiation_monochromator graphite
_diffrn_radiation_source 'fine-focus sealed tube'
_diffrn_radiation_type MoK\a
_diffrn_radiation_wavelength 0.71073
_diffrn_reflns_av_R_equivalents 0.0878
_diffrn_reflns_av_sigmaI/netI 0.0497
_diffrn_reflns_limit_h_max 15
_diffrn_reflns_limit_h_min -15
_diffrn_reflns_limit_k_max 16
_diffrn_reflns_limit_k_min -16
_diffrn_reflns_limit_l_max 19
_diffrn_reflns_limit_l_min -18
_diffrn_reflns_number 20597
_diffrn_reflns_theta_full 28.22
_diffrn_reflns_theta_max 28.22
_diffrn_reflns_theta_min 2.12
_exptl_absorpt_coefficient_mu 0.184
_exptl_absorpt_correction_type none
_exptl_crystal_colour colorless
_exptl_crystal_density_diffrn 1.282
_exptl_crystal_density_method 'not measured'
_exptl_crystal_description block
_exptl_crystal_F_000 872
_exptl_crystal_size_max 0.30
_exptl_crystal_size_mid 0.20
_exptl_crystal_size_min 0.20
_refine_diff_density_max 0.459
_refine_diff_density_min -0.214
_refine_ls_abs_structure_details 'Flack (1983), 1860 Friedel pairs'
_refine_ls_abs_structure_Flack 0.00(8)
_refine_ls_extinction_method none
_refine_ls_goodness_of_fit_ref 1.033
_refine_ls_hydrogen_treatment constr
_refine_ls_matrix_type full
_refine_ls_number_parameters 257
_refine_ls_number_reflns 5040
_refine_ls_number_restraints 0
_refine_ls_restrained_S_all 1.033
_refine_ls_R_factor_all 0.0570
_refine_ls_R_factor_gt 0.0523
_refine_ls_shift/su_max 0.001
_refine_ls_shift/su_mean 0.000
_refine_ls_structure_factor_coef Fsqd
_refine_ls_weighting_details 'calc w=1/[\s^2^(Fo^2^)+(0.0809P)^2^+0.1599P] where P=(Fo^2^+2Fc^2^)/3'
_refine_ls_weighting_scheme calc
_refine_ls_wR_factor_gt 0.1312
_refine_ls_wR_factor_ref 0.1351
_reflns_number_gt 4546
_reflns_number_total 5040
_reflns_threshold_expression I>2\s(I)
_cod_data_source_file om2037.cif
_cod_data_source_block I
_cod_database_code 2210755
_cod_database_fobs_code 2210755

loop_
_symmetry_equiv_pos_as_xyz
'x, y, z'
'-x+1/2, -y, z+1/2'
'-x, y+1/2, -z+1/2'
'x+1/2, -y+1/2, -z'

loop_
_atom_site_type_symbol
_atom_site_label
_atom_site_fract_x
_atom_site_fract_y
_atom_site_fract_z
_atom_site_U_iso_or_equiv
_atom_site_adp_type
_atom_site_calc_flag
_atom_site_refinement_flags
_atom_site_occupancy
C C1 0.1916(3) 0.0560(2) 0.75902(16) 0.0685(7) Uani d . 1
H H1A 0.2329 0.0053 0.7225 0.103 Uiso calc R 1
H H1B 0.2301 0.1227 0.7539 0.103 Uiso calc R 1
H H1C 0.1116 0.0619 0.7378 0.103 Uiso calc R 1
C C2 0.1181(3) -0.0802(2) 0.8659(2) 0.0725(8) Uani d . 1
H H2A 0.0371 -0.0649 0.8516 0.109 Uiso calc R 1
H H2B 0.1231 -0.1078 0.9269 0.109 Uiso calc R 1
H H2C 0.1479 -0.1309 0.8233 0.109 Uiso calc R 1
C C3 0.19178(18) 0.02082(16) 0.85927(15) 0.0446(4) Uani d . 1
C C4 0.15373(17) 0.10367(15) 0.93181(12) 0.0379(4) Uani d . 1
C C5 0.1754(2) 0.04420(19) 1.02179(16) 0.0568(6) Uani d . 1
H H5A 0.1118 -0.0044 1.0348 0.068 Uiso calc R 1
H H5B 0.1844 0.0920 1.0729 0.068 Uiso calc R 1
C C6 0.2924(2) -0.01437(17) 1.00108(18) 0.0588(6) Uani d . 1
H H6A 0.3557 0.0104 1.0402 0.071 Uiso calc R 1
H H6B 0.2833 -0.0893 1.0096 0.071 Uiso calc R 1
C C7 0.31688(19) 0.01203(16) 0.90072(18) 0.0502(5) Uani d . 1
H H7 0.3681 -0.0385 0.8695 0.060 Uiso calc R 1
C C8 0.36080(19) 0.12625(16) 0.89566(18) 0.0492(5) Uani d . 1
H H8A 0.4281 0.1375 0.9356 0.059 Uiso calc R 1
H H8B 0.3820 0.1456 0.8336 0.059 Uiso calc R 1
C C9 0.25183(17) 0.18723(14) 0.92891(13) 0.0378(4) Uani d . 1
H H9 0.2662 0.2137 0.9909 0.045 Uiso calc R 1
C C10 0.0361(2) 0.1575(2) 0.9208(2) 0.0586(6) Uani d . 1
H H10A 0.0035 0.1755 0.9802 0.070 Uiso calc R 1
H H10B -0.0193 0.1121 0.8894 0.070 Uiso calc R 1
C C11 0.28128(19) 0.36214(15) 0.85980(14) 0.0436(4) Uani d . 1
C C12 0.2384(2) 0.44681(16) 0.79556(15) 0.0478(5) Uani d . 1
H H12A 0.1534 0.4536 0.8016 0.057 Uiso calc R 1
H H12B 0.2553 0.4261 0.7330 0.057 Uiso calc R 1
C C13 0.29629(19) 0.55384(15) 0.81447(14) 0.0420(4) Uani d . 1
H H13 0.3817 0.5426 0.8185 0.050 Uiso calc R 1
C C14 0.2738(2) 0.63270(18) 0.73547(16) 0.0522(5) Uani d . 1
H H14 0.1901 0.6523 0.7361 0.063 Uiso calc R 1
C C15 0.3034(3) 0.5881(2) 0.64179(18) 0.0716(7) Uani d . 1
H H15A 0.3043 0.6435 0.5974 0.107 Uiso calc R 1
H H15B 0.2449 0.5371 0.6249 0.107 Uiso calc R 1
H H15C 0.3796 0.5553 0.6439 0.107 Uiso calc R 1
C C16 0.3478(3) 0.7315(2) 0.7518(2) 0.0781(8) Uani d . 1
H H16A 0.4300 0.7151 0.7447 0.117 Uiso calc R 1
H H16B 0.3339 0.7570 0.8127 0.117 Uiso calc R 1
H H16C 0.3258 0.7843 0.7082 0.117 Uiso calc R 1
C C17 0.25565(18) 0.59911(15) 0.90541(14) 0.0407(4) Uani d . 1
C C18 0.1361(2) 0.61424(19) 0.92399(17) 0.0525(5) Uani d . 1
H H18 0.0805 0.5918 0.8815 0.063 Uiso calc R 1
C C19 0.3360(2) 0.63260(17) 0.97089(16) 0.0490(5) Uani d . 1
H H19 0.4162 0.6222 0.9606 0.059 Uiso calc R 1
C C20 0.0980(2) 0.6615(2) 1.00337(18) 0.0583(6) Uani d . 1
H H20 0.0180 0.6711 1.0149 0.070 Uiso calc R 1
C C21 0.3003(2) 0.6811(2) 1.05118(17) 0.0586(6) Uani d . 1
H H21 0.3553 0.7039 1.0940 0.070 Uiso calc R 1
C C22 0.1830(2) 0.69424(19) 1.06563(17) 0.0582(6) Uani d . 1
F F1 0.14542(18) 0.74158(17) 1.14378(12) 0.0892(5) Uani d . 1
N N1 0.21036(14) 0.27366(13) 0.87017(11) 0.0384(3) Uani d . 1
O O1 0.03626(15) 0.25901(18) 0.76051(13) 0.0745(6) Uani d . 1
O O2 0.0127(2) 0.36272(18) 0.89918(19) 0.0949(8) Uani d . 1
O O3 0.37576(17) 0.36433(13) 0.89679(14) 0.0674(5) Uani d . 1
S S1 0.06260(4) 0.27339(5) 0.85509(4) 0.05335(17) Uani d . 1

loop_
_atom_site_aniso_label
_atom_site_aniso_U_11
_atom_site_aniso_U_22
_atom_site_aniso_U_33
_atom_site_aniso_U_12
_atom_site_aniso_U_13
_atom_site_aniso_U_23
C1 0.0924(19) 0.0718(17) 0.0412(11) 0.0021(14) -0.0069(12) -0.0149(12)
C2 0.0809(18) 0.0497(14) 0.0869(19) -0.0217(12) -0.0210(16) -0.0071(13)
C3 0.0500(11) 0.0380(10) 0.0458(10) -0.0034(8) -0.0058(9) -0.0069(8)
C4 0.0402(9) 0.0394(9) 0.0340(8) -0.0005(8) 0.0031(7) 0.0036(7)
C5 0.0811(16) 0.0468(11) 0.0425(11) -0.0049(11) 0.0020(10) 0.0117(9)
C6 0.0657(14) 0.0402(11) 0.0705(16) -0.0039(10) -0.0217(12) 0.0182(11)
C7 0.0469(11) 0.0335(10) 0.0702(14) 0.0052(8) -0.0021(10) -0.0009(9)
C8 0.0381(9) 0.0399(10) 0.0694(14) -0.0001(8) -0.0050(9) 0.0081(10)
C9 0.0456(9) 0.0307(8) 0.0371(8) -0.0003(7) -0.0070(8) 0.0025(7)
C10 0.0432(11) 0.0570(13) 0.0756(15) 0.0046(10) 0.0177(11) 0.0255(12)
C11 0.0532(11) 0.0327(9) 0.0448(10) -0.0004(8) -0.0089(9) 0.0009(8)
C12 0.0604(13) 0.0355(10) 0.0476(10) -0.0014(9) -0.0119(9) 0.0045(9)
C13 0.0457(10) 0.0344(9) 0.0457(10) 0.0002(8) -0.0028(8) 0.0054(8)
C14 0.0611(13) 0.0395(11) 0.0560(12) 0.0046(9) 0.0060(10) 0.0124(9)
C15 0.101(2) 0.0616(15) 0.0527(13) -0.0047(14) 0.0053(14) 0.0113(12)
C16 0.118(2) 0.0424(12) 0.0741(18) -0.0158(16) 0.0139(17) 0.0085(12)
C17 0.0461(10) 0.0300(8) 0.0460(10) -0.0001(7) -0.0048(8) 0.0070(8)
C18 0.0466(11) 0.0541(12) 0.0567(13) -0.0038(10) -0.0078(10) 0.0002(10)
C19 0.0458(10) 0.0445(11) 0.0566(12) -0.0003(9) -0.0090(9) 0.0037(9)
C20 0.0512(12) 0.0574(13) 0.0663(15) 0.0043(10) 0.0052(11) 0.0047(12)
C21 0.0695(15) 0.0524(12) 0.0538(13) -0.0065(11) -0.0160(11) -0.0020(10)
C22 0.0772(16) 0.0474(12) 0.0502(12) 0.0044(11) 0.0024(11) 0.0035(10)
F1 0.1095(14) 0.0925(13) 0.0657(10) 0.0084(11) 0.0124(9) -0.0213(9)
N1 0.0377(7) 0.0340(7) 0.0434(8) 0.0047(6) -0.0046(6) 0.0039(7)
O1 0.0561(10) 0.0887(14) 0.0788(12) -0.0065(9) -0.0289(9) 0.0313(11)
O2 0.0819(14) 0.0706(13) 0.132(2) 0.0370(11) 0.0434(14) 0.0205(13)
O3 0.0669(11) 0.0434(8) 0.0918(13) -0.0120(8) -0.0369(10) 0.0159(9)
S1 0.0363(2) 0.0531(3) 0.0706(4) 0.0110(2) 0.0071(2) 0.0184(3)

loop_
_atom_type_symbol
_atom_type_description
_atom_type_scat_dispersion_real
_atom_type_scat_dispersion_imag
_atom_type_scat_source
C C 0.0033 0.0016 'International Tables Vol C Tables 4.2.6.8 and 6.1.1.4'
H H 0.0000 0.0000 'International Tables Vol C Tables 4.2.6.8 and 6.1.1.4'
N N 0.0061 0.0033 'International Tables Vol C Tables 4.2.6.8 and 6.1.1.4'
O O 0.0106 0.0060 'International Tables Vol C Tables 4.2.6.8 and 6.1.1.4'
F F 0.0171 0.0103 'International Tables Vol C Tables 4.2.6.8 and 6.1.1.4'
S S 0.1246 0.1234 'International Tables Vol C Tables 4.2.6.8 and 6.1.1.4'

loop_
_geom_angle_atom_site_label_1
_geom_angle_atom_site_label_2
_geom_angle_atom_site_label_3
_geom_angle
_geom_angle_publ_flag
C3 C1 H1A 109.5 ?
C3 C1 H1B 109.5 ?
H1A C1 H1B 109.5 ?
C3 C1 H1C 109.5 ?
H1A C1 H1C 109.5 ?
H1B C1 H1C 109.5 ?
C3 C2 H2A 109.5 ?
C3 C2 H2B 109.5 ?
H2A C2 H2B 109.5 ?
C3 C2 H2C 109.5 ?
H2A C2 H2C 109.5 ?
H2B C2 H2C 109.5 ?
C1 C3 C2 107.8(2) ?
C1 C3 C7 113.4(2) ?
C2 C3 C7 114.32(19) ?
C1 C3 C4 116.81(19) ?
C2 C3 C4 112.09(19) ?
C7 C3 C4 92.08(15) ?
C10 C4 C5 117.21(18) ?
C10 C4 C9 108.56(17) ?
C5 C4 C9 104.49(16) ?
C10 C4 C3 118.79(19) ?
C5 C4 C3 101.65(16) ?
C9 C4 C3 104.59(15) ?
C4 C5 C6 101.99(18) ?
C4 C5 H5A 111.4 ?
C6 C5 H5A 111.4 ?
C4 C5 H5B 111.4 ?
C6 C5 H5B 111.4 ?
H5A C5 H5B 109.2 ?
C7 C6 C5 103.61(17) ?
C7 C6 H6A 111.0 ?
C5 C6 H6A 111.0 ?
C7 C6 H6B 111.0 ?
C5 C6 H6B 111.0 ?
H6A C6 H6B 109.0 ?
C6 C7 C8 108.2(2) ?
C6 C7 C3 103.05(19) ?
C8 C7 C3 102.02(17) ?
C6 C7 H7 114.1 ?
C8 C7 H7 114.1 ?
C3 C7 H7 114.1 ?
C9 C8 C7 101.81(17) ?
C9 C8 H8A 111.4 ?
C7 C8 H8A 111.4 ?
C9 C8 H8B 111.4 ?
C7 C8 H8B 111.4 ?
H8A C8 H8B 109.3 ?
N1 C9 C8 116.78(17) ?
N1 C9 C4 107.73(15) ?
C8 C9 C4 103.69(15) ?
N1 C9 H9 109.4 ?
C8 C9 H9 109.4 ?
C4 C9 H9 109.4 ?
C4 C10 S1 106.61(14) yes
C4 C10 H10A 110.4 ?
S1 C10 H10A 110.4 ?
C4 C10 H10B 110.4 ?
S1 C10 H10B 110.4 ?
H10A C10 H10B 108.6 ?
O3 C11 N1 118.95(18) ?
O3 C11 C12 123.4(2) ?
N1 C11 C12 117.49(17) ?
C11 C12 C13 112.71(17) ?
C11 C12 H12A 109.1 ?
C13 C12 H12A 109.1 ?
C11 C12 H12B 109.1 ?
C13 C12 H12B 109.1 ?
H12A C12 H12B 107.8 ?
C17 C13 C12 111.41(17) ?
C17 C13 C14 110.69(17) ?
C12 C13 C14 111.84(17) ?
C17 C13 H13 107.6 ?
C12 C13 H13 107.6 ?
C14 C13 H13 107.6 ?
C15 C14 C16 109.2(2) ?
C15 C14 C13 112.95(19) ?
C16 C14 C13 109.2(2) ?
C15 C14 H14 108.5 ?
C16 C14 H14 108.5 ?
C13 C14 H14 108.5 ?
C14 C15 H15A 109.5 ?
C14 C15 H15B 109.5 ?
H15A C15 H15B 109.5 ?
C14 C15 H15C 109.5 ?
H15A C15 H15C 109.5 ?
H15B C15 H15C 109.5 ?
C14 C16 H16A 109.5 ?
C14 C16 H16B 109.5 ?
H16A C16 H16B 109.5 ?
C14 C16 H16C 109.5 ?
H16A C16 H16C 109.5 ?
H16B C16 H16C 109.5 ?
C19 C17 C18 117.4(2) ?
C19 C17 C13 121.41(19) ?
C18 C17 C13 121.13(18) ?
C20 C18 C17 122.0(2) ?
C20 C18 H18 119.0 ?
C17 C18 H18 119.0 ?
C21 C19 C17 122.0(2) ?
C21 C19 H19 119.0 ?
C17 C19 H19 119.0 ?
C18 C20 C22 117.8(2) ?
C18 C20 H20 121.1 ?
C22 C20 H20 121.1 ?
C22 C21 C19 118.2(2) ?
C22 C21 H21 120.9 ?
C19 C21 H21 120.9 ?
C21 C22 F1 119.5(2) ?
C21 C22 C20 122.7(2) ?
F1 C22 C20 117.8(2) ?
C11 N1 C9 119.08(15) ?
C11 N1 S1 123.96(13) ?
C9 N1 S1 112.96(12) ?
O1 S1 O2 117.24(15) ?
O1 S1 N1 109.52(10) ?
O2 S1 N1 109.41(14) ?
O1 S1 C10 112.26(14) ?
O2 S1 C10 110.62(12) ?
N1 S1 C10 95.63(10) yes

loop_
_geom_bond_atom_site_label_1
_geom_bond_atom_site_label_2
_geom_bond_distance
_geom_bond_publ_flag
C1 C3 1.532(3) ?
C1 H1A 0.9600 ?
C1 H1B 0.9600 ?
C1 H1C 0.9600 ?
C2 C3 1.539(3) ?
C2 H2A 0.9600 ?
C2 H2B 0.9600 ?
C2 H2C 0.9600 ?
C3 C7 1.545(3) ?
C3 C4 1.558(3) ?
C4 C10 1.508(3) ?
C4 C5 1.538(3) ?
C4 C9 1.541(3) ?
C5 C6 1.551(4) ?
C5 H5A 0.9700 ?
C5 H5B 0.9700 ?
C6 C7 1.530(4) ?
C6 H6A 0.9700 ?
C6 H6B 0.9700 ?
C7 C8 1.542(3) ?
C7 H7 0.9800 ?
C8 C9 1.538(3) ?
C8 H8A 0.9700 ?
C8 H8B 0.9700 ?
C9 N1 1.475(2) yes
C9 H9 0.9800 ?
C10 S1 1.789(2) yes
C10 H10A 0.9700 ?
C10 H10B 0.9700 ?
C11 O3 1.199(3) yes
C11 N1 1.394(3) yes
C11 C12 1.512(3) ?
C12 C13 1.541(3) ?
C12 H12A 0.9700 ?
C12 H12B 0.9700 ?
C13 C17 1.520(3) ?
C13 C14 1.553(3) ?
C13 H13 0.9800 ?
C14 C15 1.520(4) ?
C14 C16 1.533(4) ?
C14 H14 0.9800 ?
C15 H15A 0.9600 ?
C15 H15B 0.9600 ?
C15 H15C 0.9600 ?
C16 H16A 0.9600 ?
C16 H16B 0.9600 ?
C16 H16C 0.9600 ?
C17 C19 1.388(3) ?
C17 C18 1.394(3) ?
C18 C20 1.376(4) ?
C18 H18 0.9300 ?
C19 C21 1.386(4) ?
C19 H19 0.9300 ?
C20 C22 1.389(4) ?
C20 H20 0.9300 ?
C21 C22 1.355(4) ?
C21 H21 0.9300 ?
C22 F1 1.360(3) yes
N1 S1 1.6878(16) yes
O1 S1 1.425(2) yes
O2 S1 1.427(2) yes

loop_
_geom_hbond_atom_site_label_D
_geom_hbond_atom_site_label_H
_geom_hbond_atom_site_label_A
_geom_hbond_site_symmetry_A
_geom_hbond_distance_DH
_geom_hbond_distance_HA
_geom_hbond_distance_DA
_geom_hbond_angle_DHA
C1 H1B N1 . 0.96 2.58 3.226(3) 125.0
C12 H12A O2 . 0.97 2.43 3.158(3) 131.3
C10 H10A O3 4_457 0.97 2.36 3.236(3) 149.6
C8 H8A O2 4_557 0.97 2.60 3.458(3) 148.0
C6 H6A O2 4_557 0.97 2.56 3.477(3) 157.3

loop_
_geom_torsion_atom_site_label_1
_geom_torsion_atom_site_label_2
_geom_torsion_atom_site_label_3
_geom_torsion_atom_site_label_4
_geom_torsion
_geom_torsion_publ_flag
C1 C3 C4 C10 54.5(3) ?
C2 C3 C4 C10 -70.5(2) ?
C7 C3 C4 C10 172.17(18) ?
C1 C3 C4 C5 -175.2(2) ?
C2 C3 C4 C5 59.8(2) ?
C7 C3 C4 C5 -57.58(18) ?
C1 C3 C4 C9 -66.7(2) ?
C2 C3 C4 C9 168.30(18) ?
C7 C3 C4 C9 50.94(18) ?
C10 C4 C5 C6 170.8(2) ?
C9 C4 C5 C6 -69.0(2) ?
C3 C4 C5 C6 39.6(2) ?
C4 C5 C6 C7 -4.3(2) yes
C5 C6 C7 C8 74.6(2) ?
C5 C6 C7 C3 -32.9(2) ?
C1 C3 C7 C6 175.3(2) ?
C2 C3 C7 C6 -60.6(2) ?
C4 C3 C7 C6 54.85(18) ?
C1 C3 C7 C8 63.2(2) ?
C2 C3 C7 C8 -172.8(2) ?
C4 C3 C7 C8 -57.33(19) ?
C6 C7 C8 C9 -64.5(2) ?
C3 C7 C8 C9 43.8(2) ?
C7 C8 C9 N1 -128.20(19) ?
C7 C8 C9 C4 -9.9(2) yes
C10 C4 C9 N1 -30.1(2) yes
C5 C4 C9 N1 -155.86(16) ?
C3 C4 C9 N1 97.71(17) ?
C10 C4 C9 C8 -154.45(19) ?
C5 C4 C9 C8 79.7(2) ?
C3 C4 C9 C8 -26.7(2) ?
C5 C4 C10 S1 146.37(17) ?
C9 C4 C10 S1 28.4(2) yes
C3 C4 C10 S1 -90.8(2) ?
O3 C11 C12 C13 -25.8(3) ?
N1 C11 C12 C13 159.43(18) ?
C11 C12 C13 C17 -68.5(2) ?
C11 C12 C13 C14 166.99(18) yes
C17 C13 C14 C15 -175.2(2) ?
C12 C13 C14 C15 -50.4(3) ?
C17 C13 C14 C16 63.1(3) ?
C12 C13 C14 C16 -172.0(2) ?
C12 C13 C17 C19 127.7(2) ?
C14 C13 C17 C19 -107.2(2) ?
C12 C13 C17 C18 -56.1(2) yes
C14 C13 C17 C18 69.0(3) ?
C19 C17 C18 C20 0.7(3) ?
C13 C17 C18 C20 -175.6(2) ?
C18 C17 C19 C21 -1.2(3) ?
C13 C17 C19 C21 175.2(2) ?
C17 C18 C20 C22 0.0(4) ?
C17 C19 C21 C22 0.9(4) ?
C19 C21 C22 F1 -180.0(2) ?
C19 C21 C22 C20 -0.2(4) ?
C18 C20 C22 C21 -0.3(4) ?
C18 C20 C22 F1 179.5(2) ?
O3 C11 N1 C9 2.2(3) ?
C12 C11 N1 C9 177.20(17) ?
O3 C11 N1 S1 158.06(19) ?
C12 C11 N1 S1 -26.9(3) ?
C8 C9 N1 C11 -67.0(2) ?
C4 C9 N1 C11 176.95(17) ?
C8 C9 N1 S1 134.64(15) ?
C4 C9 N1 S1 18.55(18) yes
C11 N1 S1 O1 85.08(19) ?
C9 N1 S1 O1 -117.74(15) ?
C11 N1 S1 O2 -44.70(19) ?
C9 N1 S1 O2 112.48(16) ?
C11 N1 S1 C10 -158.90(18) ?
C9 N1 S1 C10 -1.72(16) yes
C4 C10 S1 O1 97.8(2) ?
C4 C10 S1 O2 -129.1(2) ?
C4 C10 S1 N1 -15.94(19) yes

loop_
_cod_related_entry_id
_cod_related_entry_database
_cod_related_entry_code
1 ChemSpider 21178579
